data_4066727
loop_
_publ_author_name
'Riederer, Stephanie K. U.'
'Gigler, Peter'
'H\"ogerl, Manuel P.'
'Herdtweck, Eberhardt'
'Bechlars, Bettina'
'Herrmann, Wolfgang A.'
'K\"uhn, Fritz E.'

_publ_section_title
;
 Impact of Ligand Modification on Structures and Catalytic Activities of
 Chelating Bis-Carbene Rhodium(I) Complexes&#x2020;
;
_journal_issue 21
_journal_name_full Organometallics
_journal_page_first 5681
_journal_paper_doi 10.1021/om1005897
_journal_volume 29
_journal_year 2010
_chemical_formula_moiety 'C36 H34 N4 Rh, F6 P'
_chemical_formula_sum 'C36 H34 F6 N4 P Rh'
_chemical_formula_weight 770.55
_chemical_name_systematic
;
 ?
;
_space_group_IT_number 14
_symmetry_cell_setting monoclinic
_symmetry_Int_Tables_number 14
_symmetry_space_group_name_Hall '-P 2ybc'
_symmetry_space_group_name_H-M 'P 1 21/c 1'
_atom_sites_solution_hydrogens geom
_atom_sites_solution_primary direct
_atom_sites_solution_secondary difmap
_cell_angle_alpha 90.00
_cell_angle_beta 99.141(2)
_cell_angle_gamma 90.00
_cell_formula_units_Z 4
_cell_length_a 8.4469(5)
_cell_length_b 16.4202(8)
_cell_length_c 25.6847(17)
_cell_measurement_reflns_used 9625
_cell_measurement_temperature 173(2)
_cell_measurement_theta_max 25.34
_cell_measurement_theta_min 2.44
_cell_volume 3517.2(4)
_computing_cell_refinement 'SAINT (Bruker, 2008b)'
_computing_data_collection 'APEX II Control Software (Bruker, 2008a)'
_computing_data_reduction 'SAINT (Bruker, 2008b)'
_computing_molecular_graphics 'PLATON (Spek, 2008)'
_computing_publication_material 'PLATON (Spek, 2008)'
_computing_structure_refinement 'SHELXL97 (Sheldrick, 1998)'
_computing_structure_solution 'SIR92 (Altomare, 1994)'
_diffrn_ambient_temperature 173(2)
_diffrn_detector ' CCD plate '
_diffrn_detector_area_resol_mean 16
_diffrn_measured_fraction_theta_full 0.989
_diffrn_measured_fraction_theta_max 0.989
_diffrn_measurement_device ' \k-geometry diffractometer '
_diffrn_measurement_device_type ' Bruker APEX-II CCD '
_diffrn_measurement_method ' phi- and omega-rotation '
_diffrn_radiation_monochromator graphite
_diffrn_radiation_source 'rotating anode FR591'
_diffrn_radiation_type MoK\a
_diffrn_radiation_wavelength 0.71073
_diffrn_reflns_av_R_equivalents 0.0425
_diffrn_reflns_av_sigmaI/netI 0.0178
_diffrn_reflns_limit_h_max 10
_diffrn_reflns_limit_h_min -10
_diffrn_reflns_limit_k_max 19
_diffrn_reflns_limit_k_min -19
_diffrn_reflns_limit_l_max 30
_diffrn_reflns_limit_l_min -30
_diffrn_reflns_number 77857
_diffrn_reflns_theta_full 25.34
_diffrn_reflns_theta_max 25.34
_diffrn_reflns_theta_min 1.48
_diffrn_standards_decay_% 0
_exptl_absorpt_coefficient_mu 0.594
_exptl_absorpt_correction_T_max 0.9709
_exptl_absorpt_correction_T_min 0.8058
_exptl_absorpt_correction_type multi-scan
_exptl_absorpt_process_details 'SADABS, Bruker, 2008b'
_exptl_crystal_colour yellow
_exptl_crystal_density_diffrn 1.455
_exptl_crystal_density_meas ?
_exptl_crystal_density_method 'not measured'
_exptl_crystal_description fragment
_exptl_crystal_F_000 1568
_exptl_crystal_size_max 0.38
_exptl_crystal_size_mid 0.28
_exptl_crystal_size_min 0.05
_refine_diff_density_max 0.626
_refine_diff_density_min -0.460
_refine_diff_density_rms 0.058
_refine_ls_extinction_method none
_refine_ls_goodness_of_fit_ref 1.028
_refine_ls_hydrogen_treatment constr
_refine_ls_matrix_type full
_refine_ls_number_parameters 470
_refine_ls_number_reflns 6360
_refine_ls_number_restraints 0
_refine_ls_restrained_S_all 1.028
_refine_ls_R_factor_all 0.0329
_refine_ls_R_factor_gt 0.0288
_refine_ls_shift/su_max 0.001
_refine_ls_shift/su_mean 0.00
_refine_ls_structure_factor_coef Fsqd
_refine_ls_weighting_details 'calc w=1/[\s^2^(Fo^2^)+(0.0342P)^2^+3.9106P] where P=(Fo^2^+2Fc^2^)/3'
_refine_ls_weighting_scheme calc
_refine_ls_wR_factor_gt 0.0709
_refine_ls_wR_factor_ref 0.0733
_reflns_number_gt 5762
_reflns_number_total 6360
_reflns_threshold_expression >2\s(I)
_cod_data_source_file om1005897_si_003.cif
_cod_data_source_block compound_bim-3-2-Ph
_cod_depositor_comments
;
The following automatic conversions were performed:

'_exptl_crystal_density_meas' value 'none' was changed to '?' - the
value is perceived as not measured.

Automatic conversion script
Id: cif_fix_values 3008 2015-01-20 13:52:24Z robertas 
;
_cod_original_sg_symbol_H-M P21/c
_cod_database_code 4066727

loop_
_symmetry_equiv_pos_as_xyz
'x, y, z'
'-x, y+1/2, -z+1/2'
'-x, -y, -z'
'x, -y-1/2, z-1/2'

loop_
_atom_site_label
_atom_site_type_symbol
_atom_site_fract_x
_atom_site_fract_y
_atom_site_fract_z
_atom_site_U_iso_or_equiv
_atom_site_adp_type
_atom_site_occupancy
_atom_site_symmetry_multiplicity
_atom_site_calc_flag
_atom_site_refinement_flags
Rh1 Rh 0.190176(18) 0.263941(10) 0.147821(6) 0.01998(7) Uani 1 1 d .
N1 N 0.4220(2) 0.41453(10) 0.14343(7) 0.0216(4) Uani 1 1 d .
N2 N 0.4343(2) 0.35393(10) 0.21895(7) 0.0211(4) Uani 1 1 d .
N3 N 0.4760(2) 0.17317(11) 0.21629(7) 0.0219(4) Uani 1 1 d .
N4 N 0.4138(2) 0.12174(11) 0.13798(7) 0.0237(4) Uani 1 1 d .
C1 C 0.0086(3) 0.16591(14) 0.12620(9) 0.0296(5) Uani 1 1 d .
H1 H 0.0922 0.1283 0.1232 0.036 Uiso 1 1 calc R
C2 C -0.0031(3) 0.19449(14) 0.17600(9) 0.0278(5) Uani 1 1 d .
H2 H 0.0764 0.1776 0.2044 0.033 Uiso 1 1 calc R
C3 C -0.1330(3) 0.25052(16) 0.18846(12) 0.0415(6) Uani 1 1 d .
H3A H -0.2322 0.2394 0.1634 0.050 Uiso 1 1 calc R
H3B H -0.1550 0.2377 0.2243 0.050 Uiso 1 1 calc R
C4 C -0.0945(4) 0.33956(18) 0.18603(15) 0.0570(9) Uani 1 1 d .
H4A H -0.0425 0.3573 0.2215 0.068 Uiso 1 1 calc R
H4B H -0.1964 0.3701 0.1774 0.068 Uiso 1 1 calc R
C5 C 0.0131(3) 0.36276(15) 0.14654(11) 0.0367(6) Uani 1 1 d .
H5 H 0.0945 0.4017 0.1579 0.044 Uiso 1 1 calc R
C6 C 0.0056(3) 0.33351(15) 0.09614(11) 0.0376(6) Uani 1 1 d .
H6 H 0.0890 0.3481 0.0771 0.045 Uiso 1 1 calc R
C7 C -0.1277(4) 0.27932(19) 0.06908(14) 0.0595(9) Uani 1 1 d .
H7A H -0.2279 0.2938 0.0824 0.071 Uiso 1 1 calc R
H7B H -0.1443 0.2914 0.0308 0.071 Uiso 1 1 calc R
C8 C -0.1007(3) 0.18961(18) 0.07628(11) 0.0478(7) Uani 1 1 d .
H8A H -0.0548 0.1685 0.0458 0.057 Uiso 1 1 calc R
H8B H -0.2058 0.1628 0.0760 0.057 Uiso 1 1 calc R
C9 C 0.3592(2) 0.35150(13) 0.16809(8) 0.0217(4) Uani 1 1 d .
C10 C 0.5458(2) 0.41701(12) 0.22693(8) 0.0219(4) Uani 1 1 d .
C11 C 0.5381(2) 0.45638(13) 0.17873(9) 0.0227(4) Uani 1 1 d .
C12 C 0.6376(3) 0.52141(14) 0.17191(10) 0.0281(5) Uani 1 1 d .
H12 H 0.6318 0.5486 0.1390 0.034 Uiso 1 1 calc R
C13 C 0.7461(3) 0.54453(14) 0.21579(10) 0.0324(5) Uani 1 1 d .
H13 H 0.8170 0.5886 0.2128 0.039 Uiso 1 1 calc R
C14 C 0.7540(3) 0.50486(14) 0.26408(10) 0.0313(5) Uani 1 1 d .
H14 H 0.8305 0.5225 0.2931 0.038 Uiso 1 1 calc R
C15 C 0.6534(3) 0.44045(13) 0.27112(9) 0.0262(5) Uani 1 1 d .
H15 H 0.6577 0.4139 0.3042 0.031 Uiso 1 1 calc R
C16 C 0.3701(2) 0.18096(13) 0.17060(8) 0.0216(4) Uani 1 1 d .
C17 C 0.5829(2) 0.10917(13) 0.21300(9) 0.0243(5) Uani 1 1 d .
C18 C 0.5455(2) 0.07673(13) 0.16284(9) 0.0252(5) Uani 1 1 d .
C19 C 0.6345(3) 0.01386(14) 0.14541(10) 0.0327(5) Uani 1 1 d .
H19 H 0.6101 -0.0076 0.1107 0.039 Uiso 1 1 calc R
C20 C 0.7612(3) -0.01575(15) 0.18171(11) 0.0376(6) Uani 1 1 d .
H20 H 0.8248 -0.0589 0.1716 0.045 Uiso 1 1 calc R
C21 C 0.7974(3) 0.01623(15) 0.23252(11) 0.0365(6) Uani 1 1 d .
H21 H 0.8845 -0.0060 0.2562 0.044 Uiso 1 1 calc R
C22 C 0.7097(3) 0.07939(14) 0.24940(10) 0.0301(5) Uani 1 1 d .
H22 H 0.7347 0.1013 0.2840 0.036 Uiso 1 1 calc R
C23 C 0.3911(3) 0.29936(13) 0.25958(8) 0.0251(5) Uani 1 1 d .
H23A H 0.2758 0.2856 0.2508 0.030 Uiso 1 1 calc R
H23B H 0.4075 0.3282 0.2939 0.030 Uiso 1 1 calc R
C24 C 0.4878(3) 0.22166(13) 0.26495(8) 0.0261(5) Uani 1 1 d .
H24A H 0.6018 0.2356 0.2769 0.031 Uiso 1 1 calc R
H24B H 0.4519 0.1877 0.2927 0.031 Uiso 1 1 calc R
C25 C 0.3630(2) 0.44182(13) 0.09048(9) 0.0250(5) Uani 1 1 d .
C26 C 0.2629(3) 0.50874(15) 0.08367(10) 0.0352(5) Uani 1 1 d .
H26 H 0.2378 0.5375 0.1134 0.042 Uiso 1 1 calc R
C27 C 0.1994(3) 0.53354(17) 0.03292(11) 0.0440(7) Uani 1 1 d .
H27 H 0.1301 0.5794 0.0278 0.053 Uiso 1 1 calc R
C28 C 0.2367(3) 0.49165(18) -0.00989(11) 0.0476(7) Uani 1 1 d .
H28 H 0.1919 0.5082 -0.0445 0.057 Uiso 1 1 calc R
C29 C 0.3388(4) 0.42590(19) -0.00274(10) 0.0470(7) Uani 1 1 d .
H29 H 0.3644 0.3974 -0.0325 0.056 Uiso 1 1 calc R
C30 C 0.4047(3) 0.40084(15) 0.04783(10) 0.0341(5) Uani 1 1 d .
H30 H 0.4772 0.3563 0.0529 0.041 Uiso 1 1 calc R
C31 C 0.3403(3) 0.10969(14) 0.08405(9) 0.0285(5) Uani 1 1 d .
C32 C 0.2915(3) 0.03268(16) 0.06699(10) 0.0396(6) Uani 1 1 d .
H32 H 0.3074 -0.0125 0.0903 0.048 Uiso 1 1 calc R
C33 C 0.2186(4) 0.02256(19) 0.01494(12) 0.0544(8) Uani 1 1 d .
H33 H 0.1848 -0.0301 0.0026 0.065 Uiso 1 1 calc R
C34 C 0.1950(4) 0.0881(2) -0.01893(11) 0.0567(8) Uani 1 1 d .
H34 H 0.1446 0.0805 -0.0544 0.068 Uiso 1 1 calc R
C35 C 0.2444(4) 0.1646(2) -0.00125(11) 0.0511(7) Uani 1 1 d .
H35 H 0.2277 0.2099 -0.0245 0.061 Uiso 1 1 calc R
C36 C 0.3185(3) 0.17563(16) 0.05033(10) 0.0379(6) Uani 1 1 d .
H36 H 0.3541 0.2282 0.0624 0.045 Uiso 1 1 calc R
P1 P 0.02866(9) 0.21848(6) 0.36360(3) 0.0522(2) Uani 1 1 d .
F1 F 0.0772(3) 0.21714(12) 0.30670(7) 0.0767(6) Uani 1 1 d .
F2 F -0.0189(3) 0.2175(2) 0.42077(10) 0.1282(12) Uani 1 1 d .
F3 F -0.0037(5) 0.1187(2) 0.35553(14) 0.0781(12) Uani 0.765(7) 1 d P
F4 F 0.0619(7) 0.30770(19) 0.37264(13) 0.0938(16) Uani 0.765(7) 1 d P
F5 F 0.2067(4) 0.1939(3) 0.38742(18) 0.0822(15) Uani 0.765(7) 1 d P
F6 F -0.1498(5) 0.2314(5) 0.3385(2) 0.133(3) Uani 0.765(7) 1 d P
F7 F 0.131(3) 0.1645(13) 0.3885(7) 0.155(12) Uani 0.235(7) 1 d P
F8 F -0.0703(18) 0.3108(9) 0.3377(5) 0.101(5) Uani 0.235(7) 1 d P
F9 F 0.1768(18) 0.2900(12) 0.3731(5) 0.101(5) Uani 0.235(7) 1 d P
F10 F -0.131(2) 0.1812(11) 0.3555(5) 0.122(9) Uani 0.235(7) 1 d P

loop_
_atom_site_aniso_label
_atom_site_aniso_U_11
_atom_site_aniso_U_22
_atom_site_aniso_U_33
_atom_site_aniso_U_23
_atom_site_aniso_U_13
_atom_site_aniso_U_12
Rh1 0.01892(9) 0.01567(11) 0.02434(10) 0.00073(6) 0.00036(6) -0.00080(6)
N1 0.0212(8) 0.0173(9) 0.0258(9) 0.0011(7) 0.0023(7) -0.0010(7)
N2 0.0231(8) 0.0162(9) 0.0237(9) -0.0013(7) 0.0034(7) -0.0017(7)
N3 0.0232(9) 0.0159(9) 0.0250(9) 0.0008(7) -0.0004(7) -0.0019(7)
N4 0.0247(9) 0.0205(10) 0.0249(9) -0.0002(7) 0.0008(7) 0.0016(7)
C1 0.0267(11) 0.0246(13) 0.0358(13) 0.0000(10) -0.0004(9) -0.0083(9)
C2 0.0226(10) 0.0248(13) 0.0354(12) 0.0055(10) 0.0023(9) -0.0050(9)
C3 0.0349(14) 0.0392(16) 0.0543(17) 0.0090(12) 0.0190(12) 0.0032(11)
C4 0.0462(16) 0.0362(17) 0.098(3) -0.0005(16) 0.0407(17) 0.0038(13)
C5 0.0234(11) 0.0222(13) 0.0650(18) 0.0057(12) 0.0083(11) 0.0039(9)
C6 0.0270(12) 0.0300(14) 0.0512(16) 0.0133(12) -0.0081(11) 0.0020(10)
C7 0.0492(17) 0.0491(19) 0.068(2) 0.0189(15) -0.0292(15) -0.0086(14)
C8 0.0469(16) 0.0502(18) 0.0402(15) 0.0025(13) -0.0118(12) -0.0188(13)
C9 0.0203(10) 0.0183(11) 0.0266(11) -0.0017(8) 0.0039(8) 0.0015(8)
C10 0.0215(10) 0.0147(11) 0.0305(11) -0.0035(8) 0.0068(8) 0.0004(8)
C11 0.0189(10) 0.0174(11) 0.0317(11) -0.0019(9) 0.0040(8) 0.0025(8)
C12 0.0268(11) 0.0204(12) 0.0379(13) 0.0009(9) 0.0078(9) -0.0007(9)
C13 0.0273(11) 0.0216(12) 0.0491(15) -0.0053(10) 0.0081(10) -0.0068(9)
C14 0.0257(11) 0.0257(13) 0.0411(14) -0.0113(10) 0.0014(10) -0.0029(9)
C15 0.0259(11) 0.0225(12) 0.0300(12) -0.0058(9) 0.0039(9) 0.0005(9)
C16 0.0218(10) 0.0185(11) 0.0239(11) 0.0011(8) 0.0015(8) -0.0023(8)
C17 0.0216(10) 0.0177(11) 0.0331(12) 0.0038(9) 0.0030(9) -0.0029(8)
C18 0.0238(10) 0.0186(11) 0.0330(12) 0.0027(9) 0.0036(9) -0.0011(8)
C19 0.0319(12) 0.0255(13) 0.0419(14) -0.0005(10) 0.0093(10) 0.0019(10)
C20 0.0307(12) 0.0259(13) 0.0577(17) 0.0060(11) 0.0115(11) 0.0063(10)
C21 0.0232(11) 0.0301(14) 0.0543(16) 0.0137(11) 0.0003(10) 0.0014(9)
C22 0.0255(11) 0.0247(13) 0.0382(13) 0.0076(10) -0.0005(9) -0.0037(9)
C23 0.0298(11) 0.0220(12) 0.0239(11) -0.0005(9) 0.0057(9) -0.0048(9)
C24 0.0312(11) 0.0239(12) 0.0214(11) -0.0004(9) -0.0011(9) -0.0036(9)
C25 0.0220(10) 0.0229(12) 0.0297(11) 0.0052(9) 0.0024(8) -0.0030(8)
C26 0.0353(13) 0.0287(14) 0.0408(14) 0.0055(11) 0.0039(11) 0.0046(10)
C27 0.0399(14) 0.0364(16) 0.0523(17) 0.0164(13) -0.0034(12) 0.0047(11)
C28 0.0491(16) 0.0501(18) 0.0385(15) 0.0171(13) -0.0086(12) -0.0064(13)
C29 0.0609(17) 0.0509(18) 0.0288(13) 0.0005(12) 0.0061(12) -0.0043(14)
C30 0.0377(13) 0.0293(14) 0.0355(13) 0.0026(10) 0.0059(10) 0.0011(10)
C31 0.0311(11) 0.0293(13) 0.0246(11) -0.0038(9) 0.0027(9) 0.0031(9)
C32 0.0495(15) 0.0300(14) 0.0369(14) -0.0055(11) -0.0010(11) 0.0025(11)
C33 0.0667(19) 0.0467(18) 0.0445(17) -0.0206(14) -0.0071(14) 0.0039(15)
C34 0.068(2) 0.070(2) 0.0284(14) -0.0079(14) -0.0051(13) 0.0112(17)
C35 0.0673(19) 0.055(2) 0.0296(14) 0.0082(13) 0.0035(13) 0.0122(15)
C36 0.0491(15) 0.0343(14) 0.0309(13) 0.0045(10) 0.0080(11) 0.0041(11)
P1 0.0373(4) 0.0809(6) 0.0367(4) -0.0160(4) 0.0005(3) -0.0031(4)
F1 0.1309(19) 0.0586(12) 0.0439(10) 0.0007(9) 0.0243(11) 0.0174(12)
F2 0.0929(18) 0.240(4) 0.0604(15) -0.0483(19) 0.0372(13) -0.044(2)
F3 0.092(2) 0.070(2) 0.079(2) -0.0189(17) 0.0355(18) -0.035(2)
F4 0.165(5) 0.0469(18) 0.0618(19) -0.0156(14) -0.004(3) 0.010(2)
F5 0.0462(17) 0.110(3) 0.084(3) -0.006(2) -0.0073(16) 0.0004(18)
F6 0.058(2) 0.218(7) 0.106(4) -0.099(4) -0.038(2) 0.061(4)
F7 0.19(2) 0.17(2) 0.121(13) 0.119(15) 0.072(15) 0.157(18)
F8 0.117(10) 0.096(10) 0.097(9) 0.021(7) 0.039(8) 0.064(8)
F9 0.085(9) 0.152(14) 0.069(7) -0.022(8) 0.025(7) -0.043(9)
F10 0.149(17) 0.127(13) 0.068(7) 0.029(8) -0.053(8) -0.114(14)

loop_
_atom_type_symbol
_atom_type_description
_atom_type_scat_dispersion_real
_atom_type_scat_dispersion_imag
_atom_type_scat_source
C C 0.0033 0.0016 'International Tables Vol C Tables 4.2.6.8 and 6.1.1.4'
H H 0.0000 0.0000 'International Tables Vol C Tables 4.2.6.8 and 6.1.1.4'
N N 0.0061 0.0033 'International Tables Vol C Tables 4.2.6.8 and 6.1.1.4'
F F 0.0171 0.0103 'International Tables Vol C Tables 4.2.6.8 and 6.1.1.4'
P P 0.1023 0.0942 'International Tables Vol C Tables 4.2.6.8 and 6.1.1.4'
Rh Rh -1.1178 0.9187 'International Tables Vol C Tables 4.2.6.8 and 6.1.1.4'

loop_
_geom_angle_atom_site_label_1
_geom_angle_atom_site_label_2
_geom_angle_atom_site_label_3
_geom_angle
C9 Rh1 C16 86.48(8)
C9 Rh1 C6 100.88(9)
C16 Rh1 C6 159.53(10)
C9 Rh1 C5 86.02(9)
C16 Rh1 C5 164.09(10)
C6 Rh1 C5 36.32(10)
C9 Rh1 C2 143.83(9)
C16 Rh1 C2 96.67(8)
C6 Rh1 C2 88.62(9)
C5 Rh1 C2 81.35(9)
C9 Rh1 C1 178.79(9)
C16 Rh1 C1 92.31(9)
C6 Rh1 C1 80.28(9)
C5 Rh1 C1 95.13(9)
C2 Rh1 C1 36.25(9)
C9 N1 C11 110.78(17)
C9 N1 C25 124.86(17)
C11 N1 C25 123.87(17)
C9 N2 C10 111.39(17)
C9 N2 C23 122.38(17)
C10 N2 C23 126.10(17)
C16 N3 C17 111.14(18)
C16 N3 C24 128.80(18)
C17 N3 C24 120.06(17)
C16 N4 C18 111.51(17)
C16 N4 C31 124.63(18)
C18 N4 C31 123.78(18)
C2 C1 C8 125.2(2)
C2 C1 Rh1 70.84(13)
C8 C1 Rh1 109.23(16)
C2 C1 H1 117.4
C8 C1 H1 117.4
Rh1 C1 H1 89.9
C1 C2 C3 124.5(2)
C1 C2 Rh1 72.90(13)
C3 C2 Rh1 110.89(16)
C1 C2 H2 117.7
C3 C2 H2 117.7
Rh1 C2 H2 86.1
C4 C3 C2 114.6(2)
C4 C3 H3A 108.6
C2 C3 H3A 108.6
C4 C3 H3B 108.6
C2 C3 H3B 108.6
H3A C3 H3B 107.6
C3 C4 C5 115.5(2)
C3 C4 H4A 108.4
C5 C4 H4A 108.4
C3 C4 H4B 108.4
C5 C4 H4B 108.4
H4A C4 H4B 107.5
C6 C5 C4 126.9(3)
C6 C5 Rh1 71.71(14)
C4 C5 Rh1 106.44(17)
C6 C5 H5 116.5
C4 C5 H5 116.5
Rh1 C5 H5 92.0
C5 C6 C7 123.9(3)
C5 C6 Rh1 71.97(14)
C7 C6 Rh1 112.08(17)
C5 C6 H6 118.0
C7 C6 H6 118.0
Rh1 C6 H6 86.0
C8 C7 C6 115.7(2)
C8 C7 H7A 108.4
C6 C7 H7A 108.4
C8 C7 H7B 108.4
C6 C7 H7B 108.4
H7A C7 H7B 107.4
C7 C8 C1 114.8(2)
C7 C8 H8A 108.6
C1 C8 H8A 108.6
C7 C8 H8B 108.6
C1 C8 H8B 108.6
H8A C8 H8B 107.5
N2 C9 N1 105.52(17)
N2 C9 Rh1 117.91(15)
N1 C9 Rh1 136.56(15)
C11 C10 C15 122.0(2)
C11 C10 N2 106.26(18)
C15 C10 N2 131.7(2)
C12 C11 C10 121.8(2)
C12 C11 N1 132.1(2)
C10 C11 N1 106.05(18)
C11 C12 C13 116.3(2)
C11 C12 H12 121.8
C13 C12 H12 121.8
C12 C13 C14 121.8(2)
C12 C13 H13 119.1
C14 C13 H13 119.1
C15 C14 C13 122.0(2)
C15 C14 H14 119.0
C13 C14 H14 119.0
C14 C15 C10 116.0(2)
C14 C15 H15 122.0
C10 C15 H15 122.0
N3 C16 N4 104.79(17)
N3 C16 Rh1 131.39(16)
N4 C16 Rh1 123.69(15)
C18 C17 C22 121.8(2)
C18 C17 N3 106.96(18)
C22 C17 N3 131.2(2)
C17 C18 C19 122.0(2)
C17 C18 N4 105.58(19)
C19 C18 N4 132.4(2)
C20 C19 C18 116.2(2)
C20 C19 H19 121.9
C18 C19 H19 121.9
C19 C20 C21 121.8(2)
C19 C20 H20 119.1
C21 C20 H20 119.1
C22 C21 C20 121.8(2)
C22 C21 H21 119.1
C20 C21 H21 119.1
C21 C22 C17 116.5(2)
C21 C22 H22 121.8
C17 C22 H22 121.8
N2 C23 C24 112.91(18)
N2 C23 H23A 109.0
C24 C23 H23A 109.0
N2 C23 H23B 109.0
C24 C23 H23B 109.0
H23A C23 H23B 107.8
N3 C24 C23 114.65(17)
N3 C24 H24A 108.6
C23 C24 H24A 108.6
N3 C24 H24B 108.6
C23 C24 H24B 108.6
H24A C24 H24B 107.6
C30 C25 C26 121.1(2)
C30 C25 N1 120.2(2)
C26 C25 N1 118.6(2)
C25 C26 C27 119.3(2)
C25 C26 H26 120.3
C27 C26 H26 120.3
C28 C27 C26 120.0(3)
C28 C27 H27 120.0
C26 C27 H27 120.0
C29 C28 C27 120.3(2)
C29 C28 H28 119.9
C27 C28 H28 119.9
C28 C29 C30 120.4(3)
C28 C29 H29 119.8
C30 C29 H29 119.8
C25 C30 C29 118.9(2)
C25 C30 H30 120.6
C29 C30 H30 120.6
C32 C31 C36 121.1(2)
C32 C31 N4 119.6(2)
C36 C31 N4 119.4(2)
C31 C32 C33 118.6(3)
C31 C32 H32 120.7
C33 C32 H32 120.7
C34 C33 C32 120.8(3)
C34 C33 H33 119.6
C32 C33 H33 119.6
C33 C34 C35 119.9(3)
C33 C34 H34 120.1
C35 C34 H34 120.1
C34 C35 C36 120.1(3)
C34 C35 H35 120.0
C36 C35 H35 120.0
C31 C36 C35 119.6(3)
C31 C36 H36 120.2
C35 C36 H36 120.2
F7 P1 F10 107.6(13)
F7 P1 F4 119.0(13)
F10 P1 F4 125.0(9)
F7 P1 F6 143.4(13)
F10 P1 F6 35.8(6)
F4 P1 F6 94.3(3)
F7 P1 F1 101.1(7)
F10 P1 F1 103.4(6)
F4 P1 F1 94.98(19)
F6 P1 F1 89.7(2)
F7 P1 F2 77.7(7)
F10 P1 F2 76.3(6)
F4 P1 F2 86.3(2)
F6 P1 F2 90.8(2)
F1 P1 F2 178.57(18)
F7 P1 F5 30.7(12)
F10 P1 F5 138.2(8)
F4 P1 F5 92.6(3)
F6 P1 F5 173.0(3)
F1 P1 F5 89.0(2)
F2 P1 F5 90.3(2)
F7 P1 F3 59.0(13)
F10 P1 F3 56.2(9)
F4 P1 F3 178.0(2)
F6 P1 F3 87.4(3)
F1 P1 F3 86.14(13)
F2 P1 F3 92.56(18)
F5 P1 F3 85.7(2)
F7 P1 F9 89.1(13)
F10 P1 F9 161.0(11)
F4 P1 F9 36.0(6)
F6 P1 F9 127.3(7)
F1 P1 F9 81.4(4)
F2 P1 F9 99.3(4)
F5 P1 F9 59.3(7)
F3 P1 F9 142.8(7)
F7 P1 F8 164.7(14)
F10 P1 F8 86.3(8)
F4 P1 F8 45.8(6)
F6 P1 F8 51.1(5)
F1 P1 F8 81.0(4)
F2 P1 F8 100.3(4)
F5 P1 F8 135.4(6)
F3 P1 F8 136.2(6)
F9 P1 F8 76.2(8)
F10 F3 F7 97.9(6)
F10 F3 P1 55.1(4)
F7 F3 P1 49.1(4)
F9 F4 F8 136.7(10)
F9 F4 P1 83.0(9)
F8 F4 P1 79.3(6)
F7 F5 P1 56.9(8)
F7 F5 F9 119.4(11)
P1 F5 F9 64.1(5)
F10 F6 F8 138.3(10)
F10 F6 P1 66.9(9)
F8 F6 P1 73.2(5)
F5 F7 P1 92.4(14)
F5 F7 F3 144.2(18)
P1 F7 F3 71.8(11)
F4 F8 F6 107.3(7)
F4 F8 P1 54.9(4)
F6 F8 P1 55.7(4)
F4 F9 F5 113.3(11)
F4 F9 P1 61.0(6)
F5 F9 P1 56.6(5)
F6 F10 P1 77.3(8)
F6 F10 F3 132.5(19)
P1 F10 F3 68.7(10)

loop_
_geom_bond_atom_site_label_1
_geom_bond_atom_site_label_2
_geom_bond_distance
Rh1 C9 2.035(2)
Rh1 C16 2.055(2)
Rh1 C6 2.200(2)
Rh1 C5 2.203(2)
Rh1 C2 2.206(2)
Rh1 C1 2.232(2)
N1 C9 1.364(3)
N1 C11 1.405(3)
N1 C25 1.444(3)
N2 C9 1.359(3)
N2 C10 1.393(3)
N2 C23 1.465(3)
N3 C16 1.364(3)
N3 C17 1.397(3)
N3 C24 1.472(3)
N4 C16 1.372(3)
N4 C18 1.402(3)
N4 C31 1.439(3)
C1 C2 1.381(3)
C1 C8 1.507(3)
C1 H1 0.9500
C2 C3 1.505(3)
C2 H2 0.9500
C3 C4 1.501(4)
C3 H3A 0.9900
C3 H3B 0.9900
C4 C5 1.514(4)
C4 H4A 0.9900
C4 H4B 0.9900
C5 C6 1.373(4)
C5 H5 0.9500
C6 C7 1.515(4)
C6 H6 0.9500
C7 C8 1.498(4)
C7 H7A 0.9900
C7 H7B 0.9900
C8 H8A 0.9900
C8 H8B 0.9900
C10 C11 1.389(3)
C10 C15 1.391(3)
C11 C12 1.387(3)
C12 C13 1.388(3)
C12 H12 0.9500
C13 C14 1.393(4)
C13 H13 0.9500
C14 C15 1.386(3)
C14 H14 0.9500
C15 H15 0.9500
C17 C18 1.383(3)
C17 C22 1.394(3)
C18 C19 1.392(3)
C19 C20 1.391(3)
C19 H19 0.9500
C20 C21 1.395(4)
C20 H20 0.9500
C21 C22 1.383(4)
C21 H21 0.9500
C22 H22 0.9500
C23 C24 1.510(3)
C23 H23A 0.9900
C23 H23B 0.9900
C24 H24A 0.9900
C24 H24B 0.9900
C25 C30 1.378(3)
C25 C26 1.380(3)
C26 C27 1.390(4)
C26 H26 0.9500
C27 C28 1.376(4)
C27 H27 0.9500
C28 C29 1.375(4)
C28 H28 0.9500
C29 C30 1.392(4)
C29 H29 0.9500
C30 H30 0.9500
C31 C32 1.380(3)
C31 C36 1.380(3)
C32 C33 1.390(4)
C32 H32 0.9500
C33 C34 1.378(5)
C33 H33 0.9500
C34 C35 1.379(5)
C34 H34 0.9500
C35 C36 1.384(4)
C35 H35 0.9500
C36 H36 0.9500
P1 F7 1.328(10)
P1 F10 1.468(13)
P1 F4 1.503(3)
P1 F6 1.558(3)
P1 F1 1.580(2)
P1 F2 1.583(2)
P1 F5 1.583(4)
P1 F3 1.668(3)
P1 F9 1.706(12)
P1 F8 1.806(10)
F3 F10 1.49(2)
F3 F7 1.51(3)
F4 F9 1.011(14)
F4 F8 1.317(15)
F5 F7 0.81(3)
F5 F9 1.63(2)
F6 F10 0.935(13)
F6 F8 1.467(15)
